data_4087017
loop_
_publ_author_name
'Hua, Yupeng'
'Guo, Zhiqiang'
'Han, Hongfei'
'Wei, Xuehong'

_publ_section_title
;
 N,N,O-Tridentate Mixed Lithium--Magnesium and Lithium--Aluminum
 Complexes: Synthesis, Characterization, and Catalytic Activities
;
_journal_issue 4
_journal_name_full Organometallics
_journal_page_first 877
_journal_paper_doi 10.1021/acs.organomet.6b00921
_journal_volume 36
_journal_year 2017
_chemical_absolute_configuration unk
_chemical_formula_sum 'C48 H100 Mg2 N8 O4'
_chemical_formula_weight 901.97
_space_group_crystal_system monoclinic
_space_group_IT_number 4
_space_group_name_Hall 'P 2yb'
_space_group_name_H-M_alt 'P 1 21 1'
_symmetry_space_group_name_Hall 'P 2yb'
_symmetry_space_group_name_H-M 'P 1 21 1'
_atom_sites_solution_hydrogens geom
_audit_creation_method SHELXL-2014/7
_cell_angle_alpha 90
_cell_angle_beta 112.366(2)
_cell_angle_gamma 90
_cell_formula_units_Z 2
_cell_length_a 11.4524(6)
_cell_length_b 21.4998(12)
_cell_length_c 11.8603(7)
_cell_measurement_reflns_used 7284
_cell_measurement_temperature 150(2)
_cell_measurement_theta_max 27.91
_cell_measurement_theta_min 2.33
_cell_volume 2700.6(3)
_computing_structure_refinement 'SHELXL-2014/7 (Sheldrick, 2014)'
_diffrn_ambient_temperature 150(2)
_diffrn_measured_fraction_theta_full 0.995
_diffrn_measured_fraction_theta_max 0.995
_diffrn_measurement_device_type 'Bruker APEX-II CCD'
_diffrn_radiation_type MoK\a
_diffrn_radiation_wavelength 0.71073
_diffrn_reflns_av_R_equivalents 0.0434
_diffrn_reflns_av_unetI/netI 0.0707
_diffrn_reflns_Laue_measured_fraction_full 0.995
_diffrn_reflns_Laue_measured_fraction_max 0.995
_diffrn_reflns_limit_h_max 13
_diffrn_reflns_limit_h_min -10
_diffrn_reflns_limit_k_max 25
_diffrn_reflns_limit_k_min -25
_diffrn_reflns_limit_l_max 14
_diffrn_reflns_limit_l_min -14
_diffrn_reflns_number 20790
_diffrn_reflns_point_group_measured_fraction_full 0.966
_diffrn_reflns_point_group_measured_fraction_max 0.966
_diffrn_reflns_theta_full 25.050
_diffrn_reflns_theta_max 25.050
_diffrn_reflns_theta_min 2.832
_exptl_absorpt_coefficient_mu 0.091
_exptl_absorpt_correction_T_max 0.9820
_exptl_absorpt_correction_T_min 0.9732
_exptl_absorpt_correction_type multi-scan
_exptl_absorpt_process_details sadabs
_exptl_crystal_colour colourless
_exptl_crystal_density_diffrn 1.109
_exptl_crystal_description block
_exptl_crystal_F_000 1000
_exptl_crystal_size_max 0.300
_exptl_crystal_size_mid 0.300
_exptl_crystal_size_min 0.200
_refine_diff_density_max 0.505
_refine_diff_density_min -0.376
_refine_diff_density_rms 0.048
_refine_ls_abs_structure_details
;
 Flack x determined using 2538 quotients [(I+)-(I-)]/[(I+)+(I-)]
 (Parsons, Flack and Wagner, Acta Cryst. B69 (2013) 249-259).
;
_refine_ls_abs_structure_Flack -0.16(10)
_refine_ls_extinction_method none
_refine_ls_goodness_of_fit_ref 1.020
_refine_ls_hydrogen_treatment constr
_refine_ls_matrix_type full
_refine_ls_number_parameters 590
_refine_ls_number_reflns 9235
_refine_ls_number_restraints 995
_refine_ls_restrained_S_all 1.086
_refine_ls_R_factor_all 0.0815
_refine_ls_R_factor_gt 0.0549
_refine_ls_shift/su_max 0.015
_refine_ls_shift/su_mean 0.000
_refine_ls_structure_factor_coef Fsqd
_refine_ls_weighting_details 'w=1/[\s^2^(Fo^2^)+(0.0536P)^2^+1.0674P] where P=(Fo^2^+2Fc^2^)/3'
_refine_ls_weighting_scheme calc
_refine_ls_wR_factor_gt 0.1149
_refine_ls_wR_factor_ref 0.1272
_reflns_Friedel_coverage 0.887
_reflns_Friedel_fraction_full 0.936
_reflns_Friedel_fraction_max 0.936
_reflns_number_gt 7074
_reflns_number_total 9235
_reflns_threshold_expression 'I > 2\s(I)'
_cod_data_source_file om6b00921_si_002.cif
_cod_data_source_block complex_1
_cod_depositor_comments
;
The following automatic conversions were performed:

'_chemical_absolute_configuration' value ' unk ' changed to 'unk'
according to
/usr/data/users/saulius/crontab/automatic-downloads/rss-feeds/ACS/lib/dictionaries/cif_core.dic
dictionary named 'cif_core.dic' version 2.4.2 from 2011-04-26.

Automatic conversion script
Id: cif_fix_values 4268 2015-11-12 08:31:59Z antanas 

 Adding full bibliography for 4087017--4087021.cif.
;
_cod_database_code 4087017
_shelx_shelxl_version_number 2014/7
_shelx_space_group_comment
;
The symmetry employed for this shelxl refinement is uniquely defined
by the following loop, which should always be used as a source of
symmetry information in preference to the above space-group names.
They are only intended as comments.
;
_shelx_estimated_absorpt_t_min 0.973
_shelx_estimated_absorpt_t_max 0.982

loop_
_space_group_symop_operation_xyz
'x, y, z'
'-x, y+1/2, -z'

loop_
_atom_site_label
_atom_site_type_symbol
_atom_site_fract_x
_atom_site_fract_y
_atom_site_fract_z
_atom_site_U_iso_or_equiv
_atom_site_adp_type
_atom_site_occupancy
_atom_site_site_symmetry_order
_atom_site_calc_flag
_atom_site_refinement_flags_posn
_atom_site_refinement_flags_adp
_atom_site_refinement_flags_occupancy
Mg2 Mg 0.34106(14) 0.43644(7) 0.25555(14) 0.0211(4) Uani 1 1 d . . .
O1 O 0.3335(3) 0.52930(14) 0.2452(3) 0.0264(8) Uani 1 1 d . . .
O2 O 0.5803(3) 0.57786(15) 0.1537(3) 0.0285(8) Uani 1 1 d . . .
O3 O 0.4162(3) 0.45041(13) 0.1291(3) 0.0229(7) Uani 1 1 d . . .
O4 O 0.3834(3) 0.40521(15) 0.4142(3) 0.0295(8) Uani 1 1 d . . .
N1 N 0.3185(4) 0.64388(18) 0.1354(4) 0.0319(10) Uani 1 1 d . U .
N3 N 0.8804(4) 0.55363(19) 0.4217(4) 0.0301(10) Uani 1 1 d . . .
N4 N 0.9700(4) 0.6679(2) 0.6808(4) 0.0410(11) Uani 1 1 d . . .
N5 N 0.3414(4) 0.33281(18) 0.1724(4) 0.0271(9) Uani 1 1 d . . .
N6 N 0.1320(4) 0.41658(18) 0.1583(4) 0.0299(10) Uani 1 1 d . . .
N7 N 0.6684(4) 0.4314(2) 0.6945(4) 0.0440(12) Uani 1 1 d . . .
N8 N 0.9462(7) 0.3336(4) 0.7480(9) 0.123(3) Uani 1 1 d D U .
C1 C 0.3178(5) 0.5805(2) 0.3125(5) 0.0297(10) Uani 1 1 d . U .
C2 C 0.2341(6) 0.5634(2) 0.3821(5) 0.0406(13) Uani 1 1 d . U .
H2A H 0.2648 0.5239 0.4264 0.049 Uiso 1 1 calc R U .
H2B H 0.1469 0.5563 0.3228 0.049 Uiso 1 1 calc R U .
C3 C 0.2310(6) 0.6133(3) 0.4741(6) 0.0493(14) Uani 1 1 d . U .
H3A H 0.1872 0.6507 0.4290 0.059 Uiso 1 1 calc R U .
H3B H 0.1821 0.5974 0.5211 0.059 Uiso 1 1 calc R U .
C4 C 0.3608(7) 0.6312(3) 0.5607(6) 0.0528(15) Uani 1 1 d . U .
H4A H 0.4007 0.5953 0.6136 0.063 Uiso 1 1 calc R U .
H4B H 0.3545 0.6657 0.6134 0.063 Uiso 1 1 calc R U .
C5 C 0.4428(6) 0.6514(3) 0.4924(5) 0.0434(13) Uani 1 1 d . U .
H5A H 0.5295 0.6601 0.5512 0.052 Uiso 1 1 calc R U .
H5B H 0.4083 0.6900 0.4464 0.052 Uiso 1 1 calc R U .
C6 C 0.4464(5) 0.6003(2) 0.4048(5) 0.0322(11) Uani 1 1 d . U .
H6A H 0.4887 0.5634 0.4530 0.039 Uiso 1 1 calc R U .
H6B H 0.4985 0.6148 0.3599 0.039 Uiso 1 1 calc R U .
C7 C 0.2535(5) 0.6318(2) 0.2192(5) 0.0341(11) Uani 1 1 d . U .
H7A H 0.1651 0.6195 0.1712 0.041 Uiso 1 1 calc R U .
H7B H 0.2515 0.6707 0.2633 0.041 Uiso 1 1 calc R U .
C8 C 0.4004(6) 0.6991(2) 0.1738(5) 0.0456(14) Uani 1 1 d . U .
H8A H 0.4478 0.7041 0.1208 0.068 Uiso 1 1 calc R U .
H8B H 0.4596 0.6937 0.2584 0.068 Uiso 1 1 calc R U .
H8C H 0.3484 0.7361 0.1679 0.068 Uiso 1 1 calc R U .
C9 C 0.2276(6) 0.6533(3) 0.0106(5) 0.0551(16) Uani 1 1 d D U .
H9A H 0.1515 0.6729 0.0158 0.066 Uiso 1 1 calc DR U .
H9B H 0.2647 0.6840 -0.0286 0.066 Uiso 1 1 calc R U .
C13 C 0.7090(4) 0.5860(2) 0.2179(4) 0.0259(10) Uani 1 1 d . U .
C14 C 0.7417(5) 0.6557(2) 0.2257(4) 0.0296(11) Uani 1 1 d . U .
H14A H 0.6914 0.6779 0.2650 0.036 Uiso 1 1 calc R U .
H14B H 0.8321 0.6612 0.2778 0.036 Uiso 1 1 calc R U .
C15 C 0.7161(5) 0.6844(2) 0.1019(5) 0.0370(12) Uani 1 1 d . U .
H15A H 0.7395 0.7290 0.1120 0.044 Uiso 1 1 calc R U .
H15B H 0.6248 0.6814 0.0510 0.044 Uiso 1 1 calc R U .
C16 C 0.7916(6) 0.6512(3) 0.0389(5) 0.0447(14) Uani 1 1 d . U .
H16A H 0.7703 0.6689 -0.0436 0.054 Uiso 1 1 calc R U .
H16B H 0.8829 0.6579 0.0857 0.054 Uiso 1 1 calc R U .
C17 C 0.7637(6) 0.5821(3) 0.0290(5) 0.0401(12) Uani 1 1 d . U .
H17A H 0.8187 0.5611 -0.0066 0.048 Uiso 1 1 calc R U .
H17B H 0.6749 0.5753 -0.0265 0.048 Uiso 1 1 calc R U .
C18 C 0.7853(5) 0.5536(2) 0.1524(4) 0.0317(11) Uani 1 1 d . U .
H18A H 0.8763 0.5562 0.2044 0.038 Uiso 1 1 calc R U .
H18B H 0.7618 0.5091 0.1413 0.038 Uiso 1 1 calc R U .
C19 C 0.7437(4) 0.5597(2) 0.3469(4) 0.0265(10) Uani 1 1 d . U .
H19A H 0.7056 0.5868 0.3912 0.032 Uiso 1 1 calc R U .
H19B H 0.7045 0.5181 0.3400 0.032 Uiso 1 1 calc R U .
C20 C 0.9215(5) 0.4892(3) 0.4241(5) 0.0459(14) Uani 1 1 d . U .
H20A H 1.0133 0.4869 0.4678 0.069 Uiso 1 1 calc R U .
H20B H 0.8992 0.4743 0.3404 0.069 Uiso 1 1 calc R U .
H20C H 0.8799 0.4633 0.4656 0.069 Uiso 1 1 calc R U .
C21 C 0.9137(5) 0.5761(2) 0.5467(4) 0.0361(12) Uani 1 1 d . U .
H21A H 0.9967 0.5587 0.5990 0.043 Uiso 1 1 calc R U .
H21B H 0.8503 0.5610 0.5782 0.043 Uiso 1 1 calc R U .
C22 C 0.9198(5) 0.6461(2) 0.5544(5) 0.0371(12) Uani 1 1 d . U .
H22A H 0.9741 0.6617 0.5125 0.044 Uiso 1 1 calc R U .
H22B H 0.8341 0.6634 0.5118 0.044 Uiso 1 1 calc R U .
C23 C 0.8782(7) 0.6612(4) 0.7369(6) 0.067(2) Uani 1 1 d . U .
H23A H 0.9135 0.6777 0.8202 0.100 Uiso 1 1 calc R U .
H23B H 0.8577 0.6171 0.7393 0.100 Uiso 1 1 calc R U .
H23C H 0.8014 0.6842 0.6893 0.100 Uiso 1 1 calc R U .
C24 C 1.0093(7) 0.7319(3) 0.6875(6) 0.065(2) Uani 1 1 d . U .
H24A H 0.9384 0.7574 0.6354 0.097 Uiso 1 1 calc R U .
H24B H 1.0793 0.7354 0.6596 0.097 Uiso 1 1 calc R U .
H24C H 1.0369 0.7464 0.7719 0.097 Uiso 1 1 calc R U .
C25 C 0.4807(4) 0.3996(2) 0.1029(4) 0.0217(9) Uani 1 1 d . U .
C26 C 0.6068(5) 0.3901(2) 0.2121(4) 0.0264(10) Uani 1 1 d . U .
H26A H 0.6529 0.4302 0.2305 0.032 Uiso 1 1 calc R U .
H26B H 0.5883 0.3784 0.2844 0.032 Uiso 1 1 calc R U .
C27 C 0.6925(5) 0.3406(2) 0.1917(5) 0.0346(12) Uani 1 1 d . U .
H27A H 0.7735 0.3392 0.2631 0.042 Uiso 1 1 calc R U .
H27B H 0.6518 0.2993 0.1834 0.042 Uiso 1 1 calc R U .
C28 C 0.7177(5) 0.3549(3) 0.0774(5) 0.0365(12) Uani 1 1 d . U .
H28A H 0.7686 0.3934 0.0905 0.044 Uiso 1 1 calc R U .
H28B H 0.7674 0.3205 0.0622 0.044 Uiso 1 1 calc R U .
C29 C 0.5969(5) 0.3630(2) -0.0331(5) 0.0327(11) Uani 1 1 d . U .
H29A H 0.5510 0.3230 -0.0531 0.039 Uiso 1 1 calc R U .
H29B H 0.6172 0.3757 -0.1039 0.039 Uiso 1 1 calc R U .
C30 C 0.5126(5) 0.4125(2) -0.0091(4) 0.0284(11) Uani 1 1 d . U .
H30A H 0.5557 0.4533 0.0016 0.034 Uiso 1 1 calc R U .
H30B H 0.4329 0.4155 -0.0817 0.034 Uiso 1 1 calc R U .
C31 C 0.3912(5) 0.3440(2) 0.0758(4) 0.0273(11) Uani 1 1 d . U .
H31A H 0.3196 0.3512 -0.0026 0.033 Uiso 1 1 calc R U .
H31B H 0.4366 0.3063 0.0665 0.033 Uiso 1 1 calc R U .
C32 C 0.4148(5) 0.2835(2) 0.2553(5) 0.0370(13) Uani 1 1 d . U .
H32A H 0.3798 0.2757 0.3176 0.055 Uiso 1 1 calc R U .
H32B H 0.5030 0.2967 0.2947 0.055 Uiso 1 1 calc R U .
H32C H 0.4105 0.2453 0.2088 0.055 Uiso 1 1 calc R U .
C33 C 0.2077(5) 0.3137(2) 0.1208(5) 0.0371(12) Uani 1 1 d . U .
H33A H 0.1862 0.2936 0.1855 0.045 Uiso 1 1 calc R U .
H33B H 0.1957 0.2826 0.0558 0.045 Uiso 1 1 calc R U .
C34 C 0.1195(5) 0.3674(3) 0.0688(5) 0.0376(13) Uani 1 1 d . U .
H34A H 0.1364 0.3852 -0.0004 0.045 Uiso 1 1 calc R U .
H34B H 0.0316 0.3518 0.0369 0.045 Uiso 1 1 calc R U .
C35 C 0.0518(5) 0.4685(3) 0.0942(5) 0.0447(14) Uani 1 1 d . U .
H35A H -0.0358 0.4543 0.0556 0.067 Uiso 1 1 calc R U .
H35B H 0.0805 0.4844 0.0316 0.067 Uiso 1 1 calc R U .
H35C H 0.0569 0.5018 0.1524 0.067 Uiso 1 1 calc R U .
C36 C 0.0878(5) 0.3946(3) 0.2537(5) 0.0387(13) Uani 1 1 d . U .
H36A H 0.0863 0.4295 0.3062 0.058 Uiso 1 1 calc R U .
H36B H 0.1452 0.3624 0.3029 0.058 Uiso 1 1 calc R U .
H36C H 0.0025 0.3773 0.2151 0.058 Uiso 1 1 calc R U .
C37 C 0.4550(5) 0.3973(2) 0.5371(4) 0.0282(11) Uani 1 1 d . U .
C38 C 0.3885(5) 0.4257(2) 0.6169(5) 0.0364(12) Uani 1 1 d . U .
H38A H 0.4464 0.4237 0.7036 0.044 Uiso 1 1 calc R U .
H38B H 0.3696 0.4700 0.5950 0.044 Uiso 1 1 calc R U .
C39 C 0.2660(5) 0.3919(3) 0.6013(5) 0.0450(14) Uani 1 1 d . U .
H39A H 0.2293 0.4102 0.6570 0.054 Uiso 1 1 calc R U .
H39B H 0.2044 0.3974 0.5166 0.054 Uiso 1 1 calc R U .
C40 C 0.2905(6) 0.3226(3) 0.6288(5) 0.0453(14) Uani 1 1 d . U .
H40A H 0.3434 0.3170 0.7163 0.054 Uiso 1 1 calc R U .
H40B H 0.2092 0.3010 0.6120 0.054 Uiso 1 1 calc R U .
C41 C 0.3556(5) 0.2939(3) 0.5532(5) 0.0366(12) Uani 1 1 d . U .
H41A H 0.2987 0.2951 0.4661 0.044 Uiso 1 1 calc R U .
H41B H 0.3751 0.2498 0.5770 0.044 Uiso 1 1 calc R U .
C42 C 0.4771(5) 0.3283(2) 0.5703(4) 0.0297(11) Uani 1 1 d . U .
H42A H 0.5174 0.3086 0.5188 0.036 Uiso 1 1 calc R U .
H42B H 0.5360 0.3245 0.6564 0.036 Uiso 1 1 calc R U .
C43 C 0.5840(5) 0.4292(2) 0.5653(4) 0.0328(11) Uani 1 1 d . U .
H43A H 0.6282 0.4072 0.5198 0.039 Uiso 1 1 calc R U .
H43B H 0.5685 0.4723 0.5340 0.039 Uiso 1 1 calc R U .
C44 C 0.6653(7) 0.4919(4) 0.7482(7) 0.082(2) Uani 1 1 d . U .
H44A H 0.7156 0.4904 0.8360 0.123 Uiso 1 1 calc R U .
H44B H 0.5778 0.5026 0.7347 0.123 Uiso 1 1 calc R U .
H44C H 0.7002 0.5233 0.7101 0.123 Uiso 1 1 calc R U .
C45 C 0.7982(6) 0.4168(3) 0.7145(6) 0.0553(16) Uani 1 1 d . U .
H45A H 0.8541 0.4310 0.7968 0.066 Uiso 1 1 calc R U .
H45B H 0.8227 0.4392 0.6540 0.066 Uiso 1 1 calc R U .
C46 C 0.8155(6) 0.3495(4) 0.7036(7) 0.0680(18) Uani 1 1 d . U .
H46A H 0.7742 0.3265 0.7506 0.082 Uiso 1 1 calc R U .
H46B H 0.7747 0.3369 0.6170 0.082 Uiso 1 1 calc R U .
C47 C 1.0269(12) 0.3651(6) 0.7084(13) 0.066(3) Uani 0.5 1 d D U P
H47A H 1.1115 0.3469 0.7452 0.099 Uiso 1 1 calc R U .
H47B H 1.0301 0.4089 0.7323 0.099 Uiso 1 1 calc R U .
H47C H 0.9971 0.3622 0.6195 0.099 Uiso 1 1 calc R U .
C48 C 0.9729(10) 0.2709(4) 0.7618(11) 0.129(4) Uani 1 1 d . U .
H48A H 0.9208 0.2489 0.6872 0.194 Uiso 1 1 calc R U .
H48B H 0.9544 0.2549 0.8307 0.194 Uiso 1 1 calc R U .
H48C H 1.0623 0.2643 0.7774 0.194 Uiso 1 1 calc R U .
Mg1 Mg 0.42191(14) 0.54389(7) 0.13057(13) 0.0212(4) Uani 1 1 d . . .
N2 N 0.3036(5) 0.5638(2) -0.0694(4) 0.0437(12) Uani 1 1 d . U .
C10 C 0.1890(12) 0.6041(4) -0.0648(10) 0.050(3) Uani 0.5 1 d D U P
H10A H 0.1378 0.6191 -0.1479 0.060 Uiso 1 1 calc R U .
H10B H 0.1344 0.5774 -0.0375 0.060 Uiso 1 1 calc DR U .
C12 C 0.2202(6) 0.5145(3) -0.1357(6) 0.068(2) Uani 1 1 d . U .
H12A H 0.1637 0.5033 -0.0943 0.101 Uiso 1 1 calc DR U .
H12B H 0.2703 0.4781 -0.1392 0.101 Uiso 1 1 calc R U .
H12C H 0.1701 0.5286 -0.2187 0.101 Uiso 1 1 calc R U .
C11 C 0.3850(8) 0.5778(5) -0.1340(6) 0.102(3) Uani 1 1 d . U .
H11A H 0.3375 0.6013 -0.2082 0.153 Uiso 1 1 calc R U .
H11B H 0.4157 0.5389 -0.1561 0.153 Uiso 1 1 calc R U .
H11C H 0.4569 0.6026 -0.0817 0.153 Uiso 1 1 calc R U .
C10A C 0.2726(12) 0.6331(6) -0.0819(10) 0.045(2) Uani 0.5 1 d . U P
C47A C 0.9222(18) 0.3174(10) 0.576(2) 0.111(5) Uani 0.5 1 d . U P

loop_
_atom_site_aniso_label
_atom_site_aniso_U_11
_atom_site_aniso_U_22
_atom_site_aniso_U_33
_atom_site_aniso_U_23
_atom_site_aniso_U_13
_atom_site_aniso_U_12
Mg2 0.0224(8) 0.0182(8) 0.0229(8) 0.0000(6) 0.0088(7) 0.0009(7)
O1 0.037(2) 0.0171(18) 0.0338(19) -0.0019(14) 0.0234(16) 0.0019(15)
O2 0.0247(18) 0.0305(19) 0.0289(18) 0.0029(15) 0.0086(15) 0.0004(15)
O3 0.0287(18) 0.0172(18) 0.0245(17) -0.0026(13) 0.0122(14) 0.0013(14)
O4 0.0319(19) 0.0317(19) 0.0232(17) 0.0046(15) 0.0086(15) 0.0051(16)
N1 0.045(3) 0.023(2) 0.029(2) 0.0086(18) 0.016(2) 0.013(2)
N3 0.028(2) 0.029(2) 0.033(2) -0.0015(18) 0.0119(19) 0.0063(19)
N4 0.034(3) 0.042(3) 0.036(3) -0.007(2) 0.002(2) 0.004(2)
N5 0.030(2) 0.022(2) 0.032(2) -0.0032(17) 0.0142(19) -0.0020(18)
N6 0.022(2) 0.030(2) 0.037(2) -0.0014(18) 0.0102(18) 0.0015(18)
N7 0.042(3) 0.053(3) 0.029(2) -0.007(2) 0.005(2) -0.011(2)
N8 0.057(4) 0.075(5) 0.216(8) 0.049(5) 0.029(5) 0.005(4)
C1 0.043(3) 0.019(2) 0.038(2) -0.0005(19) 0.027(2) 0.004(2)
C2 0.055(3) 0.030(3) 0.053(3) -0.002(2) 0.040(3) -0.001(2)
C3 0.071(3) 0.040(3) 0.063(3) -0.002(3) 0.055(3) 0.003(3)
C4 0.084(4) 0.040(3) 0.048(3) -0.007(2) 0.041(3) 0.004(3)
C5 0.061(3) 0.033(3) 0.042(3) -0.008(2) 0.026(3) -0.003(3)
C6 0.046(3) 0.021(2) 0.036(3) 0.002(2) 0.023(2) 0.003(2)
C7 0.041(3) 0.026(2) 0.041(3) 0.000(2) 0.022(2) 0.008(2)
C8 0.064(4) 0.026(3) 0.059(4) 0.009(3) 0.037(3) 0.002(3)
C9 0.066(4) 0.056(3) 0.040(3) 0.012(3) 0.016(3) 0.036(3)
C13 0.029(2) 0.023(2) 0.029(2) -0.0034(19) 0.014(2) 0.001(2)
C14 0.032(2) 0.028(2) 0.032(2) -0.001(2) 0.016(2) 0.001(2)
C15 0.044(3) 0.029(3) 0.041(3) 0.005(2) 0.019(2) -0.002(2)
C16 0.056(3) 0.042(3) 0.044(3) 0.011(2) 0.028(3) 0.000(3)
C17 0.053(3) 0.038(3) 0.038(3) -0.004(2) 0.028(2) -0.001(3)
C18 0.035(3) 0.028(3) 0.035(3) 0.001(2) 0.017(2) -0.001(2)
C19 0.025(2) 0.025(2) 0.032(2) -0.0012(19) 0.015(2) 0.001(2)
C20 0.049(3) 0.042(3) 0.046(3) 0.001(3) 0.017(3) 0.018(3)
C21 0.033(3) 0.039(3) 0.032(3) 0.002(2) 0.009(2) 0.009(2)
C22 0.032(3) 0.036(3) 0.041(3) -0.005(2) 0.011(2) 0.004(2)
C23 0.069(5) 0.079(5) 0.057(4) -0.026(4) 0.030(4) 0.005(4)
C24 0.063(4) 0.042(4) 0.067(4) -0.019(3) 0.000(3) -0.001(3)
C25 0.024(2) 0.021(2) 0.020(2) -0.0039(18) 0.0091(18) 0.0018(19)
C26 0.027(2) 0.027(2) 0.023(2) -0.0041(18) 0.008(2) 0.001(2)
C27 0.027(3) 0.034(3) 0.036(3) -0.004(2) 0.005(2) 0.007(2)
C28 0.033(3) 0.035(3) 0.044(3) -0.005(2) 0.017(2) 0.006(2)
C29 0.037(3) 0.035(3) 0.032(3) -0.002(2) 0.020(2) 0.005(2)
C30 0.031(2) 0.027(2) 0.027(2) -0.002(2) 0.011(2) 0.004(2)
C31 0.032(2) 0.025(2) 0.025(2) -0.0066(19) 0.0107(19) 0.003(2)
C32 0.047(3) 0.030(3) 0.040(3) -0.002(2) 0.024(3) 0.000(3)
C33 0.039(3) 0.029(3) 0.045(3) -0.014(2) 0.018(2) -0.011(2)
C34 0.027(3) 0.039(3) 0.043(3) -0.010(2) 0.009(2) -0.006(2)
C35 0.034(3) 0.046(4) 0.049(3) 0.006(3) 0.010(3) 0.009(3)
C36 0.024(3) 0.046(3) 0.045(3) -0.002(3) 0.012(2) -0.003(3)
C37 0.030(2) 0.029(2) 0.028(2) 0.001(2) 0.013(2) 0.003(2)
C38 0.040(3) 0.038(3) 0.033(3) -0.003(2) 0.015(2) 0.009(2)
C39 0.038(3) 0.061(3) 0.041(3) -0.004(3) 0.020(2) 0.012(3)
C40 0.040(3) 0.056(3) 0.042(3) 0.009(3) 0.018(2) -0.006(3)
C41 0.037(3) 0.036(3) 0.036(3) 0.007(2) 0.013(2) -0.002(2)
C42 0.030(2) 0.030(3) 0.026(2) 0.003(2) 0.007(2) 0.002(2)
C43 0.035(3) 0.029(3) 0.033(3) -0.001(2) 0.012(2) -0.004(2)
C44 0.082(5) 0.082(5) 0.073(5) -0.041(4) 0.021(4) -0.026(4)
C45 0.039(3) 0.065(4) 0.052(3) 0.006(3) 0.006(3) -0.009(3)
C46 0.034(3) 0.080(4) 0.082(4) 0.014(3) 0.012(3) 0.005(3)
C47 0.042(6) 0.078(8) 0.090(8) 0.000(7) 0.040(6) 0.013(6)
C48 0.093(7) 0.077(6) 0.176(8) 0.027(6) 0.005(6) 0.020(5)
Mg1 0.0252(8) 0.0193(8) 0.0197(8) 0.0031(6) 0.0091(7) 0.0035(7)
N2 0.055(3) 0.039(3) 0.025(2) 0.0017(19) 0.001(2) 0.023(2)
C10 0.047(5) 0.049(5) 0.038(5) 0.019(4) -0.001(4) 0.017(4)
C12 0.057(4) 0.091(5) 0.039(3) 0.006(3) 0.001(3) -0.003(4)
C11 0.103(6) 0.158(8) 0.036(4) 0.033(4) 0.015(4) -0.045(5)
C10A 0.056(5) 0.048(5) 0.033(5) 0.011(4) 0.019(4) 0.018(5)
C47A 0.069(7) 0.113(8) 0.126(8) 0.019(8) 0.009(7) 0.011(7)

loop_
_atom_type_symbol
_atom_type_description
_atom_type_scat_dispersion_real
_atom_type_scat_dispersion_imag
_atom_type_scat_source
C C 0.0033 0.0016 'International Tables Vol C Tables 4.2.6.8 and 6.1.1.4'
H H 0.0000 0.0000 'International Tables Vol C Tables 4.2.6.8 and 6.1.1.4'
N N 0.0061 0.0033 'International Tables Vol C Tables 4.2.6.8 and 6.1.1.4'
O O 0.0106 0.0060 'International Tables Vol C Tables 4.2.6.8 and 6.1.1.4'
Mg Mg 0.0486 0.0363 'International Tables Vol C Tables 4.2.6.8 and 6.1.1.4'

loop_
_geom_angle_atom_site_label_1
_geom_angle_atom_site_label_2
_geom_angle_atom_site_label_3
_geom_angle
O4 Mg2 O1 114.00(15)
O4 Mg2 O3 141.06(15)
O1 Mg2 O3 80.01(13)
O4 Mg2 N6 105.18(16)
O1 Mg2 N6 98.29(15)
O3 Mg2 N6 108.46(15)
O4 Mg2 N5 92.23(15)
O1 Mg2 N5 153.43(15)
O3 Mg2 N5 76.60(13)
N6 Mg2 N5 77.64(15)
O4 Mg2 Mg1 137.86(12)
O1 Mg2 Mg1 39.98(10)
O3 Mg2 Mg1 40.22(9)
N6 Mg2 Mg1 110.49(12)
N5 Mg2 Mg1 116.43(11)
C1 O1 Mg2 139.1(3)
C1 O1 Mg1 117.9(3)
Mg2 O1 Mg1 100.16(14)
C13 O2 Mg1 153.5(3)
C25 O3 Mg1 138.9(3)
C25 O3 Mg2 117.0(3)
Mg1 O3 Mg2 99.44(14)
C37 O4 Mg2 157.2(3)
C9 N1 C8 109.0(4)
C9 N1 C7 111.0(5)
C8 N1 C7 111.0(4)
C9 N1 Mg1 105.1(3)
C8 N1 Mg1 117.0(3)
C7 N1 Mg1 103.5(3)
C20 N3 C21 109.6(4)
C20 N3 C19 110.8(4)
C21 N3 C19 112.7(4)
C24 N4 C23 109.6(5)
C24 N4 C22 110.8(5)
C23 N4 C22 111.6(5)
C32 N5 C33 108.4(4)
C32 N5 C31 110.1(4)
C33 N5 C31 111.7(4)
C32 N5 Mg2 118.4(3)
C33 N5 Mg2 105.1(3)
C31 N5 Mg2 103.0(3)
C35 N6 C34 107.8(4)
C35 N6 C36 108.1(4)
C34 N6 C36 110.8(4)
C35 N6 Mg2 117.0(3)
C34 N6 Mg2 107.3(3)
C36 N6 Mg2 105.9(3)
C45 N7 C44 108.5(5)
C45 N7 C43 113.0(5)
C44 N7 C43 111.7(5)
C47 N8 C48 112.2(10)
C47 N8 C46 120.5(9)
C48 N8 C46 115.6(8)
O1 C1 C6 109.1(4)
O1 C1 C2 111.0(4)
C6 C1 C2 108.2(4)
O1 C1 C7 106.4(4)
C6 C1 C7 112.5(4)
C2 C1 C7 109.5(4)
C1 C2 C3 113.7(4)
C1 C2 H2A 108.8
C3 C2 H2A 108.8
C1 C2 H2B 108.8
C3 C2 H2B 108.8
H2A C2 H2B 107.7
C4 C3 C2 112.3(5)
C4 C3 H3A 109.1
C2 C3 H3A 109.1
C4 C3 H3B 109.1
C2 C3 H3B 109.1
H3A C3 H3B 107.9
C3 C4 C5 111.2(5)
C3 C4 H4A 109.4
C5 C4 H4A 109.4
C3 C4 H4B 109.4
C5 C4 H4B 109.4
H4A C4 H4B 108.0
C4 C5 C6 109.9(5)
C4 C5 H5A 109.7
C6 C5 H5A 109.7
C4 C5 H5B 109.7
C6 C5 H5B 109.7
H5A C5 H5B 108.2
C5 C6 C1 114.9(4)
C5 C6 H6A 108.5
C1 C6 H6A 108.5
C5 C6 H6B 108.5
C1 C6 H6B 108.5
H6A C6 H6B 107.5
N1 C7 C1 112.7(4)
N1 C7 H7A 109.1
C1 C7 H7A 109.1
N1 C7 H7B 109.1
C1 C7 H7B 109.1
H7A C7 H7B 107.8
N1 C8 H8A 109.5
N1 C8 H8B 109.5
H8A C8 H8B 109.5
N1 C8 H8C 109.5
H8A C8 H8C 109.5
H8B C8 H8C 109.5
C10 C9 N1 119.3(6)
C10 C9 H9A 107.5
N1 C9 H9A 107.5
C10 C9 H9B 107.5
N1 C9 H9B 107.5
H9A C9 H9B 107.0
O2 C13 C19 108.5(4)
O2 C13 C14 109.8(4)
C19 C13 C14 109.5(4)
O2 C13 C18 110.8(4)
C19 C13 C18 110.8(4)
C14 C13 C18 107.4(4)
C15 C14 C13 112.7(4)
C15 C14 H14A 109.1
C13 C14 H14A 109.1
C15 C14 H14B 109.1
C13 C14 H14B 109.1
H14A C14 H14B 107.8
C14 C15 C16 110.4(4)
C14 C15 H15A 109.6
C16 C15 H15A 109.6
C14 C15 H15B 109.6
C16 C15 H15B 109.6
H15A C15 H15B 108.1
C17 C16 C15 110.9(5)
C17 C16 H16A 109.5
C15 C16 H16A 109.5
C17 C16 H16B 109.5
C15 C16 H16B 109.5
H16A C16 H16B 108.1
C16 C17 C18 111.6(4)
C16 C17 H17A 109.3
C18 C17 H17A 109.3
C16 C17 H17B 109.3
C18 C17 H17B 109.3
H17A C17 H17B 108.0
C17 C18 C13 112.9(4)
C17 C18 H18A 109.0
C13 C18 H18A 109.0
C17 C18 H18B 109.0
C13 C18 H18B 109.0
H18A C18 H18B 107.8
N3 C19 C13 116.3(4)
N3 C19 H19A 108.2
C13 C19 H19A 108.2
N3 C19 H19B 108.2
C13 C19 H19B 108.2
H19A C19 H19B 107.4
N3 C20 H20A 109.5
N3 C20 H20B 109.5
H20A C20 H20B 109.5
N3 C20 H20C 109.5
H20A C20 H20C 109.5
H20B C20 H20C 109.5
N3 C21 C22 112.3(4)
N3 C21 H21A 109.1
C22 C21 H21A 109.1
N3 C21 H21B 109.1
C22 C21 H21B 109.1
H21A C21 H21B 107.9
N4 C22 C21 111.9(4)
N4 C22 H22A 109.2
C21 C22 H22A 109.2
N4 C22 H22B 109.2
C21 C22 H22B 109.2
H22A C22 H22B 107.9
N4 C23 H23A 109.5
N4 C23 H23B 109.5
H23A C23 H23B 109.5
N4 C23 H23C 109.5
H23A C23 H23C 109.5
H23B C23 H23C 109.5
N4 C24 H24A 109.5
N4 C24 H24B 109.5
H24A C24 H24B 109.5
N4 C24 H24C 109.5
H24A C24 H24C 109.5
H24B C24 H24C 109.5
O3 C25 C31 106.6(4)
O3 C25 C30 111.5(4)
C31 C25 C30 108.7(4)
O3 C25 C26 108.5(3)
C31 C25 C26 114.3(4)
C30 C25 C26 107.2(4)
C27 C26 C25 114.3(4)
C27 C26 H26A 108.7
C25 C26 H26A 108.7
C27 C26 H26B 108.7
C25 C26 H26B 108.7
H26A C26 H26B 107.6
C28 C27 C26 110.6(4)
C28 C27 H27A 109.5
C26 C27 H27A 109.5
C28 C27 H27B 109.5
C26 C27 H27B 109.5
H27A C27 H27B 108.1
C29 C28 C27 112.0(4)
C29 C28 H28A 109.2
C27 C28 H28A 109.2
C29 C28 H28B 109.2
C27 C28 H28B 109.2
H28A C28 H28B 107.9
C28 C29 C30 110.6(4)
C28 C29 H29A 109.5
C30 C29 H29A 109.5
C28 C29 H29B 109.5
C30 C29 H29B 109.5
H29A C29 H29B 108.1
C25 C30 C29 114.2(4)
C25 C30 H30A 108.7
C29 C30 H30A 108.7
C25 C30 H30B 108.7
C29 C30 H30B 108.7
H30A C30 H30B 107.6
N5 C31 C25 112.9(4)
N5 C31 H31A 109.0
C25 C31 H31A 109.0
N5 C31 H31B 109.0
C25 C31 H31B 109.0
H31A C31 H31B 107.8
N5 C32 H32A 109.5
N5 C32 H32B 109.5
H32A C32 H32B 109.5
N5 C32 H32C 109.5
H32A C32 H32C 109.5
H32B C32 H32C 109.5
N5 C33 C34 112.7(4)
N5 C33 H33A 109.0
C34 C33 H33A 109.0
N5 C33 H33B 109.0
C34 C33 H33B 109.0
H33A C33 H33B 107.8
N6 C34 C33 113.1(4)
N6 C34 H34A 109.0
C33 C34 H34A 109.0
N6 C34 H34B 109.0
C33 C34 H34B 109.0
H34A C34 H34B 107.8
N6 C35 H35A 109.5
N6 C35 H35B 109.5
H35A C35 H35B 109.5
N6 C35 H35C 109.5
H35A C35 H35C 109.5
H35B C35 H35C 109.5
N6 C36 H36A 109.5
N6 C36 H36B 109.5
H36A C36 H36B 109.5
N6 C36 H36C 109.5
H36A C36 H36C 109.5
H36B C36 H36C 109.5
O4 C37 C42 111.3(4)
O4 C37 C43 107.9(4)
C42 C37 C43 108.8(4)
O4 C37 C38 111.3(4)
C42 C37 C38 107.2(4)
C43 C37 C38 110.2(4)
C39 C38 C37 112.4(4)
C39 C38 H38A 109.1
C37 C38 H38A 109.1
C39 C38 H38B 109.1
C37 C38 H38B 109.1
H38A C38 H38B 107.9
C40 C39 C38 110.6(5)
C40 C39 H39A 109.5
C38 C39 H39A 109.5
C40 C39 H39B 109.5
C38 C39 H39B 109.5
H39A C39 H39B 108.1
C41 C40 C39 111.4(5)
C41 C40 H40A 109.3
C39 C40 H40A 109.3
C41 C40 H40B 109.3
C39 C40 H40B 109.3
H40A C40 H40B 108.0
C40 C41 C42 111.0(5)
C40 C41 H41A 109.4
C42 C41 H41A 109.4
C40 C41 H41B 109.4
C42 C41 H41B 109.4
H41A C41 H41B 108.0
C41 C42 C37 112.6(4)
C41 C42 H42A 109.1
C37 C42 H42A 109.1
C41 C42 H42B 109.1
C37 C42 H42B 109.1
H42A C42 H42B 107.8
N7 C43 C37 115.8(4)
N7 C43 H43A 108.3
C37 C43 H43A 108.3
N7 C43 H43B 108.3
C37 C43 H43B 108.3
H43A C43 H43B 107.4
N7 C44 H44A 109.5
N7 C44 H44B 109.5
H44A C44 H44B 109.5
N7 C44 H44C 109.5
H44A C44 H44C 109.5
H44B C44 H44C 109.5
N7 C45 C46 111.3(5)
N7 C45 H45A 109.4
C46 C45 H45A 109.4
N7 C45 H45B 109.4
C46 C45 H45B 109.4
H45A C45 H45B 108.0
N8 C46 C45 111.1(6)
N8 C46 H46A 109.4
C45 C46 H46A 109.4
N8 C46 H46B 109.4
C45 C46 H46B 109.4
H46A C46 H46B 108.0
N8 C47 H47A 109.5
N8 C47 H47B 109.5
H47A C47 H47B 109.5
N8 C47 H47C 109.5
H47A C47 H47C 109.5
H47B C47 H47C 109.5
N8 C48 H48A 109.5
N8 C48 H48B 109.5
H48A C48 H48B 109.5
N8 C48 H48C 109.5
H48A C48 H48C 109.5
H48B C48 H48C 109.5
O2 Mg1 O1 132.16(15)
O2 Mg1 O3 114.64(15)
O1 Mg1 O3 80.00(13)
O2 Mg1 N2 103.77(17)
O1 Mg1 N2 118.77(18)
O3 Mg1 N2 100.02(15)
O2 Mg1 N1 95.93(16)
O1 Mg1 N1 75.51(13)
O3 Mg1 N1 149.03(16)
N2 Mg1 N1 76.11(15)
O2 Mg1 Mg2 132.40(12)
O1 Mg1 Mg2 39.86(9)
O3 Mg1 Mg2 40.34(9)
N2 Mg1 Mg2 118.31(15)
N1 Mg1 Mg2 114.14(12)
C12 N2 C11 106.9(6)
C12 N2 C10 92.1(6)
C11 N2 C10 127.7(7)
C12 N2 Mg1 115.9(4)
C11 N2 Mg1 110.1(4)
C10 N2 Mg1 103.8(5)
C9 C10 N2 112.6(9)
C9 C10 H10A 109.1
N2 C10 H10A 109.1
C9 C10 H10B 109.1
N2 C10 H10B 109.1
H10A C10 H10B 107.8
N2 C12 H12A 109.5
N2 C12 H12B 109.5
H12A C12 H12B 109.5
N2 C12 H12C 109.5
H12A C12 H12C 109.5
H12B C12 H12C 109.5
N2 C11 H11A 109.5
N2 C11 H11B 109.5
H11A C11 H11B 109.5
N2 C11 H11C 109.5
H11A C11 H11C 109.5
H11B C11 H11C 109.5

loop_
_geom_bond_atom_site_label_1
_geom_bond_atom_site_label_2
_geom_bond_distance
Mg2 O4 1.879(3)
Mg2 O1 2.000(3)
Mg2 O3 2.016(3)
Mg2 N6 2.268(4)
Mg2 N5 2.437(4)
Mg2 Mg1 3.072(2)
O1 C1 1.411(5)
O1 Mg1 2.005(3)
O2 C13 1.389(6)
O2 Mg1 1.876(3)
O3 C25 1.417(5)
O3 Mg1 2.011(3)
O4 C37 1.385(5)
N1 C9 1.464(7)
N1 C8 1.473(7)
N1 C7 1.474(6)
N1 Mg1 2.465(4)
N3 C20 1.459(7)
N3 C21 1.464(6)
N3 C19 1.482(6)
N4 C24 1.441(8)
N4 C23 1.450(8)
N4 C22 1.463(6)
N5 C32 1.473(6)
N5 C33 1.474(6)
N5 C31 1.482(6)
N6 C35 1.463(6)
N6 C34 1.467(6)
N6 C36 1.481(7)
N7 C45 1.448(7)
N7 C44 1.454(9)
N7 C43 1.469(6)
N8 C47 1.365(10)
N8 C48 1.379(11)
N8 C46 1.426(9)
C1 C6 1.524(7)
C1 C2 1.529(7)
C1 C7 1.538(7)
C2 C3 1.540(7)
C2 H2A 0.9900
C2 H2B 0.9900
C3 C4 1.501(9)
C3 H3A 0.9900
C3 H3B 0.9900
C4 C5 1.517(8)
C4 H4A 0.9900
C4 H4B 0.9900
C5 C6 1.524(7)
C5 H5A 0.9900
C5 H5B 0.9900
C6 H6A 0.9900
C6 H6B 0.9900
C7 H7A 0.9900
C7 H7B 0.9900
C8 H8A 0.9800
C8 H8B 0.9800
C8 H8C 0.9800
C9 C10 1.347(8)
C9 H9A 0.9900
C9 H9B 0.9900
C13 C19 1.535(6)
C13 C14 1.539(6)
C13 C18 1.538(7)
C14 C15 1.515(7)
C14 H14A 0.9900
C14 H14B 0.9900
C15 C16 1.520(8)
C15 H15A 0.9900
C15 H15B 0.9900
C16 C17 1.515(7)
C16 H16A 0.9900
C16 H16B 0.9900
C17 C18 1.518(7)
C17 H17A 0.9900
C17 H17B 0.9900
C18 H18A 0.9900
C18 H18B 0.9900
C19 H19A 0.9900
C19 H19B 0.9900
C20 H20A 0.9800
C20 H20B 0.9800
C20 H20C 0.9800
C21 C22 1.508(7)
C21 H21A 0.9900
C21 H21B 0.9900
C22 H22A 0.9900
C22 H22B 0.9900
C23 H23A 0.9800
C23 H23B 0.9800
C23 H23C 0.9800
C24 H24A 0.9800
C24 H24B 0.9800
C24 H24C 0.9800
C25 C31 1.527(7)
C25 C30 1.531(7)
C25 C26 1.543(6)
C26 C27 1.529(7)
C26 H26A 0.9900
C26 H26B 0.9900
C27 C28 1.521(7)
C27 H27A 0.9900
C27 H27B 0.9900
C28 C29 1.511(7)
C28 H28A 0.9900
C28 H28B 0.9900
C29 C30 1.534(7)
C29 H29A 0.9900
C29 H29B 0.9900
C30 H30A 0.9900
C30 H30B 0.9900
C31 H31A 0.9900
C31 H31B 0.9900
C32 H32A 0.9800
C32 H32B 0.9800
C32 H32C 0.9800
C33 C34 1.503(7)
C33 H33A 0.9900
C33 H33B 0.9900
C34 H34A 0.9900
C34 H34B 0.9900
C35 H35A 0.9800
C35 H35B 0.9800
C35 H35C 0.9800
C36 H36A 0.9800
C36 H36B 0.9800
C36 H36C 0.9800
C37 C42 1.530(7)
C37 C43 1.546(7)
C37 C38 1.548(7)
C38 C39 1.527(8)
C38 H38A 0.9900
C38 H38B 0.9900
C39 C40 1.529(8)
C39 H39A 0.9900
C39 H39B 0.9900
C40 C41 1.500(8)
C40 H40A 0.9900
C40 H40B 0.9900
C41 C42 1.520(7)
C41 H41A 0.9900
C41 H41B 0.9900
C42 H42A 0.9900
C42 H42B 0.9900
C43 H43A 0.9900
C43 H43B 0.9900
C44 H44A 0.9800
C44 H44B 0.9800
C44 H44C 0.9800
C45 C46 1.472(9)
C45 H45A 0.9900
C45 H45B 0.9900
C46 H46A 0.9900
C46 H46B 0.9900
C47 H47A 0.9800
C47 H47B 0.9800
C47 H47C 0.9800
C48 H48A 0.9800
C48 H48B 0.9800
C48 H48C 0.9800
Mg1 N2 2.280(4)
N2 C12 1.443(8)
N2 C11 1.446(9)
N2 C10 1.591(12)
C10 H10A 0.9900
C10 H10B 0.9900
C12 H12A 0.9800
C12 H12B 0.9800
C12 H12C 0.9800
C11 H11A 0.9800
C11 H11B 0.9800
C11 H11C 0.9800

loop_
_geom_torsion_atom_site_label_1
_geom_torsion_atom_site_label_2
_geom_torsion_atom_site_label_3
_geom_torsion_atom_site_label_4
_geom_torsion
O1 Mg2 O4 C37 -56.9(8)
O3 Mg2 O4 C37 47.5(9)
N6 Mg2 O4 C37 -163.4(8)
N5 Mg2 O4 C37 118.8(8)
Mg1 Mg2 O4 C37 -16.2(9)
Mg2 O1 C1 C6 88.1(5)
Mg1 O1 C1 C6 -68.2(4)
Mg2 O1 C1 C2 -31.1(7)
Mg1 O1 C1 C2 172.5(3)
Mg2 O1 C1 C7 -150.2(4)
Mg1 O1 C1 C7 53.4(5)
O1 C1 C2 C3 170.3(5)
C6 C1 C2 C3 50.5(6)
C7 C1 C2 C3 -72.5(6)
C1 C2 C3 C4 -53.3(7)
C2 C3 C4 C5 54.6(7)
C3 C4 C5 C6 -55.4(7)
C4 C5 C6 C1 56.9(6)
O1 C1 C6 C5 -174.5(4)
C2 C1 C6 C5 -53.5(5)
C7 C1 C6 C5 67.7(5)
C9 N1 C7 C1 139.1(5)
C8 N1 C7 C1 -99.6(5)
Mg1 N1 C7 C1 26.8(5)
O1 C1 C7 N1 -50.8(5)
C6 C1 C7 N1 68.6(5)
C2 C1 C7 N1 -170.9(4)
C8 N1 C9 C10 146.6(9)
C7 N1 C9 C10 -90.9(9)
Mg1 N1 C9 C10 20.4(10)
Mg1 O2 C13 C19 -13.0(8)
Mg1 O2 C13 C14 -132.6(6)
Mg1 O2 C13 C18 108.9(6)
O2 C13 C14 C15 -63.8(5)
C19 C13 C14 C15 177.2(4)
C18 C13 C14 C15 56.8(5)
C13 C14 C15 C16 -58.6(6)
C14 C15 C16 C17 55.9(6)
C15 C16 C17 C18 -54.7(6)
C16 C17 C18 C13 55.8(6)
O2 C13 C18 C17 64.8(5)
C19 C13 C18 C17 -174.6(4)
C14 C13 C18 C17 -55.0(5)
C20 N3 C19 C13 -101.7(5)
C21 N3 C19 C13 135.0(4)
O2 C13 C19 N3 169.2(4)
C14 C13 C19 N3 -71.0(5)
C18 C13 C19 N3 47.3(5)
C20 N3 C21 C22 158.5(4)
C19 N3 C21 C22 -77.6(5)
C24 N4 C22 C21 163.3(5)
C23 N4 C22 C21 -74.3(6)
N3 C21 C22 N4 -172.1(4)
Mg1 O3 C25 C31 -158.6(3)
Mg2 O3 C25 C31 51.5(4)
Mg1 O3 C25 C30 -40.1(6)
Mg2 O3 C25 C30 170.1(3)
Mg1 O3 C25 C26 77.8(5)
Mg2 O3 C25 C26 -72.1(4)
O3 C25 C26 C27 -174.5(4)
C31 C25 C26 C27 66.7(5)
C30 C25 C26 C27 -53.9(5)
C25 C26 C27 C28 55.4(6)
C26 C27 C28 C29 -54.3(6)
C27 C28 C29 C30 54.5(6)
O3 C25 C30 C29 172.7(4)
C31 C25 C30 C29 -70.0(5)
C26 C25 C30 C29 54.1(5)
C28 C29 C30 C25 -56.1(6)
C32 N5 C31 C25 -98.2(5)
C33 N5 C31 C25 141.4(4)
Mg2 N5 C31 C25 29.1(4)
O3 C25 C31 N5 -52.1(5)
C30 C25 C31 N5 -172.5(4)
C26 C25 C31 N5 67.8(5)
C32 N5 C33 C34 161.3(4)
C31 N5 C33 C34 -77.3(5)
Mg2 N5 C33 C34 33.7(5)
C35 N6 C34 C33 174.1(4)
C36 N6 C34 C33 -67.8(5)
Mg2 N6 C34 C33 47.4(5)
N5 C33 C34 N6 -57.8(6)
Mg2 O4 C37 C42 -128.2(7)
Mg2 O4 C37 C43 -8.8(10)
Mg2 O4 C37 C38 112.2(8)
O4 C37 C38 C39 65.5(6)
C42 C37 C38 C39 -56.5(5)
C43 C37 C38 C39 -174.8(4)
C37 C38 C39 C40 56.2(6)
C38 C39 C40 C41 -54.7(6)
C39 C40 C41 C42 55.4(6)
C40 C41 C42 C37 -58.3(6)
O4 C37 C42 C41 -64.9(5)
C43 C37 C42 C41 176.3(4)
C38 C37 C42 C41 57.1(5)
C45 N7 C43 C37 137.1(5)
C44 N7 C43 C37 -100.3(6)
O4 C37 C43 N7 173.8(4)
C42 C37 C43 N7 -65.2(5)
C38 C37 C43 N7 52.1(6)
C44 N7 C45 C46 159.6(6)
C43 N7 C45 C46 -76.0(6)
C47 N8 C46 C45 -50.7(14)
C48 N8 C46 C45 169.1(9)
N7 C45 C46 N8 -167.7(7)
C13 O2 Mg1 O1 41.7(7)
C13 O2 Mg1 O3 -57.4(7)
C13 O2 Mg1 N2 -165.4(6)
C13 O2 Mg1 N1 117.5(7)
C13 O2 Mg1 Mg2 -13.2(7)
N1 C9 C10 N2 -50.8(12)
C12 N2 C10 C9 169.5(8)
C11 N2 C10 C9 -77.3(11)
Mg1 N2 C10 C9 52.2(9)
